data_7060348
loop_
_publ_author_name
'Kvyatkovskaya, Elizaveta A.'
'Epifanova, Polina P.'
'Nikitina, Eugeniya V.'
'Senin, Aleksey A.'
'Khrustalev, Victor N.'
'Polyanskii, Kirill B.'
'Zubkov, Fedor I.'

_publ_section_title
;
 Synthesis and ethylene-promoted metathesis of adducts of tandem
 [4+2]/[4+2] cycloaddition between bis-furyl dienes and maleic acid
 derivatives
;
_journal_issue 7
_journal_name_full 'New Journal of Chemistry'
_journal_page_first 3400
_journal_page_last 3407
_journal_paper_doi 10.1039/D0NJ04528D
_journal_volume 45
_journal_year 2021
_chemical_formula_moiety 'C27 H22 N2 O5'
_chemical_formula_sum 'C27 H22 N2 O5'
_chemical_formula_weight 454.47
_space_group_crystal_system orthorhombic
_space_group_IT_number 61
_space_group_name_Hall '-P 2ac 2ab'
_space_group_name_H-M_alt 'P b c a'
_atom_sites_solution_hydrogens geom
_atom_sites_solution_primary difmap
_atom_sites_solution_secondary difmap
_audit_creation_method SHELXL-2013
_audit_update_record
;
2020-08-30 deposited with the CCDC.	2021-01-21 downloaded from the CCDC.
;
_cell_angle_alpha 90
_cell_angle_beta 90
_cell_angle_gamma 90
_cell_formula_units_Z 8
_cell_length_a 9.8725(2)
_cell_length_b 16.5515(3)
_cell_length_c 29.9337(6)
_cell_measurement_reflns_used 9806
_cell_measurement_temperature 100(2)
_cell_measurement_theta_max 32.40
_cell_measurement_theta_min 2.50
_cell_volume 4891.31(17)
_computing_cell_refinement 'SAINT (Bruker, 2013)'
_computing_data_collection 'APEX3 (Bruker, 2018)'
_computing_data_reduction 'SAINT (Bruker, 2013)'
_computing_molecular_graphics 'SHELXTL (Sheldrick, 2015)'
_computing_publication_material 'SHELXTL (Sheldrick, 2015)'
_computing_structure_refinement 'SHELXL (Sheldrick, 2015)'
_computing_structure_solution 'SHELXT (Sheldrick, 2015)'
_diffrn_ambient_temperature 100(2)
_diffrn_measured_fraction_theta_full 0.995
_diffrn_measured_fraction_theta_max 0.997
_diffrn_measurement_device_type 'Bruker D8 QUEST PHOTON-III CCD'
_diffrn_measurement_method '\f and \w scans'
_diffrn_radiation_type MoK\a
_diffrn_radiation_wavelength 0.71073
_diffrn_reflns_av_R_equivalents 0.0532
_diffrn_reflns_av_unetI/netI 0.0230
_diffrn_reflns_Laue_measured_fraction_full 0.995
_diffrn_reflns_Laue_measured_fraction_max 0.997
_diffrn_reflns_limit_h_max 14
_diffrn_reflns_limit_h_min -14
_diffrn_reflns_limit_k_max 25
_diffrn_reflns_limit_k_min -25
_diffrn_reflns_limit_l_max 45
_diffrn_reflns_limit_l_min -45
_diffrn_reflns_number 118382
_diffrn_reflns_point_group_measured_fraction_full 0.995
_diffrn_reflns_point_group_measured_fraction_max 0.997
_diffrn_reflns_theta_full 25.242
_diffrn_reflns_theta_max 32.605
_diffrn_reflns_theta_min 2.471
_exptl_absorpt_coefficient_mu 0.086
_exptl_absorpt_correction_T_max 0.966
_exptl_absorpt_correction_T_min 0.966
_exptl_absorpt_correction_type multi-scan
_exptl_absorpt_process_details
; 
 SADABS 2016/2: Krause, L., Herbst-Irmer, R., Sheldrick G.M. & Stalke D., 
 J. Appl. Cryst. 48 (2015) 3-10. 
;
_exptl_crystal_colour colourless
_exptl_crystal_density_diffrn 1.234
_exptl_crystal_description prism
_exptl_crystal_F_000 1904
_exptl_crystal_size_max 0.30
_exptl_crystal_size_mid 0.30
_exptl_crystal_size_min 0.30
_refine_diff_density_max 0.392
_refine_diff_density_min -0.248
_refine_diff_density_rms 0.051
_refine_ls_extinction_method none
_refine_ls_goodness_of_fit_ref 1.024
_refine_ls_hydrogen_treatment constr
_refine_ls_matrix_type full
_refine_ls_number_parameters 307
_refine_ls_number_reflns 8883
_refine_ls_number_restraints 0
_refine_ls_restrained_S_all 1.024
_refine_ls_R_factor_all 0.0590
_refine_ls_R_factor_gt 0.0433
_refine_ls_shift/su_max 0.001
_refine_ls_shift/su_mean 0.000
_refine_ls_structure_factor_coef Fsqd
_refine_ls_weighting_details 'w=1/[\s^2^(Fo^2^)+(0.0608P)^2^+1.5673P] where P=(Fo^2^+2Fc^2^)/3'
_refine_ls_weighting_scheme calc
_refine_ls_wR_factor_gt 0.1093
_refine_ls_wR_factor_ref 0.1206
_reflns_Friedel_coverage 0.000
_reflns_number_gt 7091
_reflns_number_total 8883
_reflns_threshold_expression 'I > 2\s(I)'
_cod_data_source_file d0nj04528d2.cif
_cod_data_source_block 6f
_cod_depositor_comments 'Adding full bibliography for 7060344--7060348.cif.'
_cod_database_code 7060348
_shelx_space_group_comment
; 
The symmetry employed for this shelxl refinement is uniquely defined 
by the following loop, which should always be used as a source of 
symmetry information in preference to the above space-group names. 
They are only intended as comments. 
;
_shelx_estimated_absorpt_t_min 0.975
_shelx_estimated_absorpt_t_max 0.975
_shelxl_version_number 2013-4

loop_
_space_group_symop_operation_xyz
'x, y, z'
'-x+1/2, -y, z+1/2'
'-x, y+1/2, -z+1/2'
'x+1/2, -y+1/2, -z'
'-x, -y, -z'
'x-1/2, y, -z-1/2'
'x, -y-1/2, z-1/2'
'-x-1/2, y-1/2, z'

loop_
_atom_site_label
_atom_site_type_symbol
_atom_site_fract_x
_atom_site_fract_y
_atom_site_fract_z
_atom_site_U_iso_or_equiv
_atom_site_adp_type
_atom_site_occupancy
_atom_site_site_symmetry_order
_atom_site_calc_flag
_atom_site_refinement_flags_posn
_atom_site_refinement_flags_adp
_atom_site_refinement_flags_occupancy
_atom_site_disorder_assembly
_atom_site_disorder_group
C1 C 0.81720(10) 0.71455(6) 0.67509(3) 0.01800(16) Uani 1 1 d . . . . .
H1A H 0.8977 0.6808 0.6687 0.022 Uiso 1 1 calc R U . . .
H1B H 0.7441 0.6784 0.6857 0.022 Uiso 1 1 calc R U . . .
N2 N 0.77332(8) 0.75441(5) 0.63379(3) 0.01789(15) Uani 1 1 d . . . . .
C3 C 0.86677(10) 0.81504(6) 0.61572(3) 0.02021(17) Uani 1 1 d . . . . .
H3A H 0.8268 0.8401 0.5887 0.024 Uiso 1 1 calc R U . . .
H3B H 0.9530 0.7888 0.6071 0.024 Uiso 1 1 calc R U . . .
C3A C 0.89369(9) 0.87898(6) 0.65029(3) 0.01865(17) Uani 1 1 d . . . . .
C4 C 0.98955(11) 0.94880(6) 0.64007(4) 0.02372(19) Uani 1 1 d . . . . .
H4 H 1.0611 0.9497 0.6188 0.028 Uiso 1 1 calc R U . . .
C5 C 0.95145(11) 1.00835(6) 0.66731(4) 0.0251(2) Uani 1 1 d . . . . .
H5 H 0.9899 1.0608 0.6694 0.030 Uiso 1 1 calc R U . . .
C6 C 0.83337(10) 0.97477(6) 0.69447(3) 0.02101(18) Uani 1 1 d . . . . .
H6 H 0.7718 1.0162 0.7079 0.025 Uiso 1 1 calc R U . . .
O6 O 0.77125(7) 0.92143(4) 0.66232(2) 0.01955(14) Uani 1 1 d . . . . .
C6A C 0.89829(9) 0.91403(6) 0.72841(3) 0.01824(17) Uani 1 1 d . . . . .
H6A H 0.9771 0.9376 0.7448 0.022 Uiso 1 1 calc R U . . .
C7 C 0.80027(9) 0.86825(6) 0.75925(3) 0.01716(16) Uani 1 1 d . . . . .
H7 H 0.7380 0.9040 0.7766 0.021 Uiso 1 1 calc R U . . .
O7 O 0.73167(6) 0.81252(4) 0.72979(2) 0.01606(13) Uani 1 1 d . . . . .
C7A C 0.88371(9) 0.80891(6) 0.78849(3) 0.01716(16) Uani 1 1 d . . . . .
H7A H 0.9651 0.8349 0.8022 0.021 Uiso 1 1 calc R U . . .
C8 C 0.79500(9) 0.76673(6) 0.82252(3) 0.01762(16) Uani 1 1 d . . . . .
O8 O 0.73773(8) 0.79693(5) 0.85411(2) 0.02211(14) Uani 1 1 d . . . . .
N9 N 0.78392(8) 0.68516(5) 0.81071(3) 0.01707(14) Uani 1 1 d . . . . .
C10 C 0.85593(9) 0.66619(6) 0.77225(3) 0.01695(16) Uani 1 1 d . . . . .
O10 O 0.86337(8) 0.59904(4) 0.75616(2) 0.02117(14) Uani 1 1 d . . . . .
C10A C 0.92091(9) 0.74210(5) 0.75463(3) 0.01628(16) Uani 1 1 d . . . . .
H10A H 1.0211 0.7362 0.7510 0.020 Uiso 1 1 calc R U . . .
C10B C 0.85170(9) 0.77436(5) 0.71157(3) 0.01550(15) Uani 1 1 d . . . . .
C10C C 0.94001(9) 0.84544(6) 0.69593(3) 0.01698(16) Uani 1 1 d . . . . .
H10C H 1.0391 0.8331 0.6969 0.020 Uiso 1 1 calc R U . . .
C11 C 0.64277(9) 0.74498(6) 0.61996(3) 0.01716(16) Uani 1 1 d . . . . .
O11 O 0.55708(7) 0.70949(4) 0.64263(2) 0.02150(14) Uani 1 1 d . . . . .
C12 C 0.60548(10) 0.77579(6) 0.57436(3) 0.01857(17) Uani 1 1 d . . . . .
C13 C 0.68663(12) 0.76195(7) 0.53696(4) 0.0267(2) Uani 1 1 d . . . . .
H13 H 0.7709 0.7349 0.5402 0.032 Uiso 1 1 calc R U . . .
C14 C 0.64482(13) 0.78759(8) 0.49490(4) 0.0319(2) Uani 1 1 d . . . . .
H14 H 0.6996 0.7771 0.4695 0.038 Uiso 1 1 calc R U . . .
C15 C 0.52336(13) 0.82831(8) 0.49018(4) 0.0298(2) Uani 1 1 d . . . . .
H15 H 0.4957 0.8470 0.4616 0.036 Uiso 1 1 calc R U . . .
C16 C 0.44194(11) 0.84187(7) 0.52712(4) 0.0267(2) Uani 1 1 d . . . . .
H16 H 0.3585 0.8698 0.5237 0.032 Uiso 1 1 calc R U . . .
C17 C 0.48167(10) 0.81477(6) 0.56920(3) 0.02132(18) Uani 1 1 d . . . . .
H17 H 0.4244 0.8229 0.5943 0.026 Uiso 1 1 calc R U . . .
C18 C 0.71472(9) 0.62598(6) 0.83693(3) 0.01809(17) Uani 1 1 d . . . . .
C19 C 0.75190(12) 0.61533(7) 0.88137(3) 0.02459(19) Uani 1 1 d . . . . .
H19 H 0.8227 0.6466 0.8942 0.030 Uiso 1 1 calc R U . . .
C20 C 0.68325(14) 0.55800(8) 0.90659(4) 0.0322(2) Uani 1 1 d . . . . .
H20 H 0.7075 0.5497 0.9370 0.039 Uiso 1 1 calc R U . . .
C21 C 0.57928(13) 0.51269(7) 0.88773(4) 0.0322(3) Uani 1 1 d . . . . .
H21 H 0.5318 0.4744 0.9054 0.039 Uiso 1 1 calc R U . . .
C22 C 0.54460(11) 0.52320(6) 0.84321(4) 0.0276(2) Uani 1 1 d . . . . .
H22 H 0.4743 0.4916 0.8303 0.033 Uiso 1 1 calc R U . . .
C23 C 0.61287(10) 0.58002(6) 0.81743(4) 0.02146(18) Uani 1 1 d . . . . .
H23 H 0.5901 0.5873 0.7869 0.026 Uiso 1 1 calc R U . . .

loop_
_atom_site_aniso_label
_atom_site_aniso_U_11
_atom_site_aniso_U_22
_atom_site_aniso_U_33
_atom_site_aniso_U_23
_atom_site_aniso_U_13
_atom_site_aniso_U_12
C1 0.0179(4) 0.0175(4) 0.0186(4) 0.0000(3) -0.0019(3) 0.0002(3)
N2 0.0173(3) 0.0192(3) 0.0171(3) 0.0009(3) -0.0004(3) -0.0022(3)
C3 0.0187(4) 0.0224(4) 0.0195(4) 0.0009(3) 0.0030(3) -0.0038(3)
C3A 0.0144(4) 0.0198(4) 0.0217(4) 0.0015(3) 0.0014(3) -0.0019(3)
C4 0.0197(4) 0.0249(4) 0.0266(5) 0.0055(4) 0.0007(4) -0.0065(4)
C5 0.0247(5) 0.0214(4) 0.0293(5) 0.0043(4) -0.0017(4) -0.0074(4)
C6 0.0202(4) 0.0173(4) 0.0256(5) -0.0003(3) -0.0012(3) -0.0016(3)
O6 0.0150(3) 0.0196(3) 0.0241(3) 0.0001(3) -0.0009(2) -0.0001(2)
C6A 0.0148(4) 0.0176(4) 0.0222(4) -0.0008(3) -0.0008(3) -0.0025(3)
C7 0.0140(4) 0.0171(4) 0.0204(4) -0.0025(3) -0.0012(3) -0.0011(3)
O7 0.0102(3) 0.0176(3) 0.0204(3) -0.0022(2) 0.0000(2) -0.0006(2)
C7A 0.0136(4) 0.0193(4) 0.0186(4) -0.0017(3) -0.0017(3) -0.0012(3)
C8 0.0144(4) 0.0201(4) 0.0184(4) -0.0007(3) -0.0041(3) 0.0001(3)
O8 0.0204(3) 0.0262(4) 0.0197(3) -0.0031(3) -0.0003(3) 0.0023(3)
N9 0.0146(3) 0.0198(3) 0.0168(3) -0.0002(3) 0.0000(3) -0.0011(3)
C10 0.0128(4) 0.0206(4) 0.0175(4) 0.0006(3) -0.0019(3) 0.0006(3)
O10 0.0215(3) 0.0191(3) 0.0228(3) -0.0004(3) 0.0013(3) 0.0007(3)
C10A 0.0118(3) 0.0182(4) 0.0189(4) 0.0005(3) -0.0006(3) 0.0000(3)
C10B 0.0113(3) 0.0170(4) 0.0182(4) -0.0001(3) -0.0001(3) 0.0001(3)
C10C 0.0114(4) 0.0183(4) 0.0213(4) 0.0002(3) 0.0003(3) -0.0013(3)
C11 0.0175(4) 0.0164(4) 0.0176(4) -0.0021(3) 0.0001(3) 0.0009(3)
O11 0.0173(3) 0.0236(3) 0.0236(3) 0.0034(3) 0.0014(3) -0.0015(3)
C12 0.0197(4) 0.0194(4) 0.0166(4) -0.0006(3) -0.0007(3) -0.0010(3)
C13 0.0266(5) 0.0343(5) 0.0193(4) -0.0017(4) 0.0012(4) 0.0053(4)
C14 0.0346(6) 0.0439(7) 0.0173(4) -0.0008(4) 0.0018(4) 0.0004(5)
C15 0.0313(5) 0.0379(6) 0.0202(5) 0.0049(4) -0.0048(4) -0.0048(5)
C16 0.0232(5) 0.0319(5) 0.0250(5) 0.0048(4) -0.0051(4) -0.0009(4)
C17 0.0193(4) 0.0236(4) 0.0211(4) 0.0016(3) -0.0006(3) -0.0007(3)
C18 0.0150(4) 0.0196(4) 0.0196(4) 0.0016(3) 0.0015(3) 0.0015(3)
C19 0.0261(5) 0.0281(5) 0.0196(4) 0.0009(4) 0.0000(4) 0.0015(4)
C20 0.0420(7) 0.0319(6) 0.0228(5) 0.0057(4) 0.0062(5) 0.0045(5)
C21 0.0367(6) 0.0235(5) 0.0365(6) 0.0072(4) 0.0147(5) 0.0019(4)
C22 0.0208(5) 0.0205(4) 0.0415(6) 0.0019(4) 0.0060(4) -0.0016(4)
C23 0.0164(4) 0.0209(4) 0.0270(5) 0.0017(4) -0.0011(3) 0.0002(3)

loop_
_atom_type_symbol
_atom_type_description
_atom_type_scat_dispersion_real
_atom_type_scat_dispersion_imag
_atom_type_scat_source
C C 0.0033 0.0016 'International Tables Vol C Tables 4.2.6.8 and 6.1.1.4'
H H 0.0000 0.0000 'International Tables Vol C Tables 4.2.6.8 and 6.1.1.4'
N N 0.0061 0.0033 'International Tables Vol C Tables 4.2.6.8 and 6.1.1.4'
O O 0.0106 0.0060 'International Tables Vol C Tables 4.2.6.8 and 6.1.1.4'

loop_
_geom_angle_atom_site_label_1
_geom_angle_atom_site_label_2
_geom_angle_atom_site_label_3
_geom_angle
_geom_angle_site_symmetry_1
_geom_angle_site_symmetry_3
_geom_angle_publ_flag
N2 C1 C10B 112.37(8) . . ?
N2 C1 H1A 109.1 . . ?
C10B C1 H1A 109.1 . . ?
N2 C1 H1B 109.1 . . ?
C10B C1 H1B 109.1 . . ?
H1A C1 H1B 107.9 . . ?
C11 N2 C3 124.14(8) . . ?
C11 N2 C1 118.94(8) . . ?
C3 N2 C1 115.65(8) . . ?
N2 C3 C3A 109.82(8) . . ?
N2 C3 H3A 109.7 . . ?
C3A C3 H3A 109.7 . . ?
N2 C3 H3B 109.7 . . ?
C3A C3 H3B 109.7 . . ?
H3A C3 H3B 108.2 . . ?
O6 C3A C3 111.48(8) . . ?
O6 C3A C4 101.59(8) . . ?
C3 C3A C4 120.34(8) . . ?
O6 C3A C10C 101.66(7) . . ?
C3 C3A C10C 114.09(8) . . ?
C4 C3A C10C 105.44(8) . . ?
C5 C4 C3A 105.22(9) . . ?
C5 C4 H4 127.4 . . ?
C3A C4 H4 127.4 . . ?
C4 C5 C6 105.79(9) . . ?
C4 C5 H5 127.1 . . ?
C6 C5 H5 127.1 . . ?
O6 C6 C5 101.08(8) . . ?
O6 C6 C6A 102.35(7) . . ?
C5 C6 C6A 105.48(8) . . ?
O6 C6 H6 115.4 . . ?
C5 C6 H6 115.4 . . ?
C6A C6 H6 115.4 . . ?
C6 O6 C3A 96.21(7) . . ?
C7 C6A C10C 100.54(7) . . ?
C7 C6A C6 116.64(8) . . ?
C10C C6A C6 99.89(7) . . ?
C7 C6A H6A 112.8 . . ?
C10C C6A H6A 112.8 . . ?
C6 C6A H6A 112.8 . . ?
O7 C7 C6A 104.08(7) . . ?
O7 C7 C7A 100.90(7) . . ?
C6A C7 C7A 108.45(7) . . ?
O7 C7 H7 114.1 . . ?
C6A C7 H7 114.1 . . ?
C7A C7 H7 114.1 . . ?
C7 O7 C10B 97.16(6) . . ?
C8 C7A C10A 104.42(7) . . ?
C8 C7A C7 111.36(7) . . ?
C10A C7A C7 102.07(7) . . ?
C8 C7A H7A 112.7 . . ?
C10A C7A H7A 112.7 . . ?
C7 C7A H7A 112.7 . . ?
O8 C8 N9 124.01(9) . . ?
O8 C8 C7A 127.28(9) . . ?
N9 C8 C7A 108.66(8) . . ?
C10 N9 C8 112.79(8) . . ?
C10 N9 C18 123.03(8) . . ?
C8 N9 C18 124.02(8) . . ?
O10 C10 N9 124.53(9) . . ?
O10 C10 C10A 126.82(9) . . ?
N9 C10 C10A 108.65(8) . . ?
C10 C10A C7A 105.43(7) . . ?
C10 C10A C10B 112.95(7) . . ?
C7A C10A C10B 101.18(7) . . ?
C10 C10A H10A 112.2 . . ?
C7A C10A H10A 112.2 . . ?
C10B C10A H10A 112.2 . . ?
O7 C10B C1 111.88(7) . . ?
O7 C10B C10C 104.16(7) . . ?
C1 C10B C10C 114.12(8) . . ?
O7 C10B C10A 101.38(7) . . ?
C1 C10B C10A 118.23(7) . . ?
C10C C10B C10A 105.44(7) . . ?
C10B C10C C3A 112.13(7) . . ?
C10B C10C C6A 102.64(7) . . ?
C3A C10C C6A 102.30(7) . . ?
C10B C10C H10C 113.0 . . ?
C3A C10C H10C 113.0 . . ?
C6A C10C H10C 112.9 . . ?
O11 C11 N2 122.42(9) . . ?
O11 C11 C12 119.56(9) . . ?
N2 C11 C12 117.96(8) . . ?
C17 C12 C13 119.45(9) . . ?
C17 C12 C11 118.26(8) . . ?
C13 C12 C11 122.15(9) . . ?
C14 C13 C12 120.37(10) . . ?
C14 C13 H13 119.8 . . ?
C12 C13 H13 119.8 . . ?
C15 C14 C13 119.90(11) . . ?
C15 C14 H14 120.0 . . ?
C13 C14 H14 120.1 . . ?
C14 C15 C16 120.03(10) . . ?
C14 C15 H15 120.0 . . ?
C16 C15 H15 120.0 . . ?
C15 C16 C17 120.40(10) . . ?
C15 C16 H16 119.8 . . ?
C17 C16 H16 119.8 . . ?
C12 C17 C16 119.80(10) . . ?
C12 C17 H17 120.1 . . ?
C16 C17 H17 120.1 . . ?
C23 C18 C19 121.55(9) . . ?
C23 C18 N9 119.36(9) . . ?
C19 C18 N9 119.09(9) . . ?
C20 C19 C18 118.53(11) . . ?
C20 C19 H19 120.7 . . ?
C18 C19 H19 120.7 . . ?
C19 C20 C21 120.51(11) . . ?
C19 C20 H20 119.7 . . ?
C21 C20 H20 119.7 . . ?
C22 C21 C20 120.31(11) . . ?
C22 C21 H21 119.8 . . ?
C20 C21 H21 119.8 . . ?
C21 C22 C23 119.89(11) . . ?
C21 C22 H22 120.1 . . ?
C23 C22 H22 120.1 . . ?
C18 C23 C22 119.19(10) . . ?
C18 C23 H23 120.4 . . ?
C22 C23 H23 120.4 . . ?

loop_
_geom_bond_atom_site_label_1
_geom_bond_atom_site_label_2
_geom_bond_distance
_geom_bond_site_symmetry_2
_geom_bond_publ_flag
C1 N2 1.4668(12) . ?
C1 C10B 1.5126(13) . ?
C1 H1A 0.9900 . ?
C1 H1B 0.9900 . ?
N2 C11 1.3628(12) . ?
N2 C3 1.4665(12) . ?
C3 C3A 1.5037(14) . ?
C3 H3A 0.9900 . ?
C3 H3B 0.9900 . ?
C3A O6 1.4438(12) . ?
C3A C4 1.5247(14) . ?
C3A C10C 1.5441(13) . ?
C4 C5 1.3333(16) . ?
C4 H4 0.9500 . ?
C5 C6 1.5261(15) . ?
C5 H5 0.9500 . ?
C6 O6 1.4428(12) . ?
C6 C6A 1.5665(14) . ?
C6 H6 1.0000 . ?
C6A C7 1.5371(13) . ?
C6A C10C 1.5504(13) . ?
C6A H6A 1.0000 . ?
C7 O7 1.4447(11) . ?
C7 C7A 1.5522(13) . ?
C7 H7 1.0000 . ?
O7 C10B 1.4494(11) . ?
C7A C8 1.5140(13) . ?
C7A C10A 1.5444(13) . ?
C7A H7A 1.0000 . ?
C8 O8 1.2097(12) . ?
C8 N9 1.3999(12) . ?
N9 C10 1.3889(12) . ?
N9 C18 1.4291(12) . ?
C10 O10 1.2135(11) . ?
C10 C10A 1.5061(13) . ?
C10A C10B 1.5534(13) . ?
C10A H10A 1.0000 . ?
C10B C10C 1.5373(13) . ?
C10C H10C 1.0000 . ?
C11 O11 1.2334(12) . ?
C11 C12 1.5029(13) . ?
C12 C17 1.3907(14) . ?
C12 C13 1.3955(14) . ?
C13 C14 1.3912(16) . ?
C13 H13 0.9500 . ?
C14 C15 1.3827(18) . ?
C14 H14 0.9500 . ?
C15 C16 1.3854(17) . ?
C15 H15 0.9500 . ?
C16 C17 1.3934(14) . ?
C16 H16 0.9500 . ?
C17 H17 0.9500 . ?
C18 C23 1.3896(14) . ?
C18 C19 1.3911(14) . ?
C19 C20 1.3891(16) . ?
C19 H19 0.9500 . ?
C20 C21 1.391(2) . ?
C20 H20 0.9500 . ?
C21 C22 1.3870(18) . ?
C21 H21 0.9500 . ?
C22 C23 1.3907(15) . ?
C22 H22 0.9500 . ?
C23 H23 0.9500 . ?

loop_
_geom_hbond_atom_site_label_D
_geom_hbond_atom_site_label_H
_geom_hbond_atom_site_label_A
_geom_hbond_distance_DH
_geom_hbond_distance_HA
_geom_hbond_distance_DA
_geom_hbond_angle_DHA
_geom_hbond_site_symmetry_A
C6 H6 O10 1.00 2.40 3.3784(13) 166.4 8_765
C10A H10A O7 1.00 2.50 3.3149(11) 138.4 6_657
C10C H10C O8 1.00 2.56 3.3952(12) 141.2 6_657

loop_
_geom_torsion_atom_site_label_1
_geom_torsion_atom_site_label_2
_geom_torsion_atom_site_label_3
_geom_torsion_atom_site_label_4
_geom_torsion
_geom_torsion_site_symmetry_1
_geom_torsion_site_symmetry_2
_geom_torsion_site_symmetry_3
_geom_torsion_site_symmetry_4
_geom_torsion_publ_flag
C10B C1 N2 C11 -113.54(9) . . . . ?
C10B C1 N2 C3 54.17(11) . . . . ?
C11 N2 C3 C3A 110.03(10) . . . . ?
C1 N2 C3 C3A -56.96(11) . . . . ?
N2 C3 C3A O6 -62.09(10) . . . . ?
N2 C3 C3A C4 179.20(8) . . . . ?
N2 C3 C3A C10C 52.36(11) . . . . ?
O6 C3A C4 C5 32.05(10) . . . . ?
C3 C3A C4 C5 155.63(9) . . . . ?
C10C C3A C4 C5 -73.66(10) . . . . ?
C3A C4 C5 C6 0.54(11) . . . . ?
C4 C5 C6 O6 -32.93(10) . . . . ?
C4 C5 C6 C6A 73.35(10) . . . . ?
C5 C6 O6 C3A 50.84(8) . . . . ?
C6A C6 O6 C3A -57.89(8) . . . . ?
C3 C3A O6 C6 179.80(8) . . . . ?
C4 C3A O6 C6 -50.80(8) . . . . ?
C10C C3A O6 C6 57.86(8) . . . . ?
O6 C6 C6A C7 -72.36(10) . . . . ?
C5 C6 C6A C7 -177.71(8) . . . . ?
O6 C6 C6A C10C 34.81(8) . . . . ?
C5 C6 C6A C10C -70.54(9) . . . . ?
C10C C6A C7 O7 -36.12(8) . . . . ?
C6 C6A C7 O7 70.67(9) . . . . ?
C10C C6A C7 C7A 70.68(8) . . . . ?
C6 C6A C7 C7A 177.47(8) . . . . ?
C6A C7 O7 C10B 54.70(8) . . . . ?
C7A C7 O7 C10B -57.67(7) . . . . ?
O7 C7 C7A C8 -75.84(9) . . . . ?
C6A C7 C7A C8 175.17(7) . . . . ?
O7 C7 C7A C10A 35.08(8) . . . . ?
C6A C7 C7A C10A -73.91(8) . . . . ?
C10A C7A C8 O8 -176.42(9) . . . . ?
C7 C7A C8 O8 -67.01(12) . . . . ?
C10A C7A C8 N9 1.13(9) . . . . ?
C7 C7A C8 N9 110.55(8) . . . . ?
O8 C8 N9 C10 177.94(9) . . . . ?
C7A C8 N9 C10 0.28(10) . . . . ?
O8 C8 N9 C18 -6.51(14) . . . . ?
C7A C8 N9 C18 175.84(8) . . . . ?
C8 N9 C10 O10 178.51(9) . . . . ?
C18 N9 C10 O10 2.90(14) . . . . ?
C8 N9 C10 C10A -1.64(10) . . . . ?
C18 N9 C10 C10A -177.24(8) . . . . ?
O10 C10 C10A C7A -177.90(9) . . . . ?
N9 C10 C10A C7A 2.25(9) . . . . ?
O10 C10 C10A C10B 72.51(12) . . . . ?
N9 C10 C10A C10B -107.35(9) . . . . ?
C8 C7A C10A C10 -2.00(9) . . . . ?
C7 C7A C10A C10 -118.08(8) . . . . ?
C8 C7A C10A C10B 115.83(7) . . . . ?
C7 C7A C10A C10B -0.24(8) . . . . ?
C7 O7 C10B C1 -175.24(7) . . . . ?
C7 O7 C10B C10C -51.49(8) . . . . ?
C7 O7 C10B C10A 57.83(8) . . . . ?
N2 C1 C10B O7 72.21(10) . . . . ?
N2 C1 C10B C10C -45.75(10) . . . . ?
N2 C1 C10B C10A -170.60(7) . . . . ?
C10 C10A C10B O7 77.63(9) . . . . ?
C7A C10A C10B O7 -34.60(8) . . . . ?
C10 C10A C10B C1 -45.02(11) . . . . ?
C7A C10A C10B C1 -157.25(8) . . . . ?
C10 C10A C10B C10C -174.04(7) . . . . ?
C7A C10A C10B C10C 73.74(8) . . . . ?
O7 C10B C10C C3A -79.86(9) . . . . ?
C1 C10B C10C C3A 42.43(10) . . . . ?
C10A C10B C10C C3A 173.83(7) . . . . ?
O7 C10B C10C C6A 29.21(9) . . . . ?
C1 C10B C10C C6A 151.50(8) . . . . ?
C10A C10B C10C C6A -77.09(8) . . . . ?
O6 C3A C10C C10B 73.71(9) . . . . ?
C3 C3A C10C C10B -46.42(10) . . . . ?
C4 C3A C10C C10B 179.37(8) . . . . ?
O6 C3A C10C C6A -35.58(8) . . . . ?
C3 C3A C10C C6A -155.70(8) . . . . ?
C4 C3A C10C C6A 70.08(9) . . . . ?
C7 C6A C10C C10B 3.85(9) . . . . ?
C6 C6A C10C C10B -115.85(8) . . . . ?
C7 C6A C10C C3A 120.20(7) . . . . ?
C6 C6A C10C C3A 0.51(8) . . . . ?
C3 N2 C11 O11 -160.70(9) . . . . ?
C1 N2 C11 O11 5.89(14) . . . . ?
C3 N2 C11 C12 22.33(13) . . . . ?
C1 N2 C11 C12 -171.08(8) . . . . ?
O11 C11 C12 C17 43.64(13) . . . . ?
N2 C11 C12 C17 -139.30(9) . . . . ?
O11 C11 C12 C13 -132.18(11) . . . . ?
N2 C11 C12 C13 44.88(14) . . . . ?
C17 C12 C13 C14 0.62(17) . . . . ?
C11 C12 C13 C14 176.40(11) . . . . ?
C12 C13 C14 C15 1.17(19) . . . . ?
C13 C14 C15 C16 -1.52(19) . . . . ?
C14 C15 C16 C17 0.07(18) . . . . ?
C13 C12 C17 C16 -2.06(15) . . . . ?
C11 C12 C17 C16 -178.00(9) . . . . ?
C15 C16 C17 C12 1.73(17) . . . . ?
C10 N9 C18 C23 -59.68(12) . . . . ?
C8 N9 C18 C23 125.20(10) . . . . ?
C10 N9 C18 C19 119.77(10) . . . . ?
C8 N9 C18 C19 -55.34(13) . . . . ?
C23 C18 C19 C20 -0.99(16) . . . . ?
N9 C18 C19 C20 179.57(10) . . . . ?
C18 C19 C20 C21 -0.31(17) . . . . ?
C19 C20 C21 C22 1.21(18) . . . . ?
C20 C21 C22 C23 -0.83(17) . . . . ?
C19 C18 C23 C22 1.36(15) . . . . ?
N9 C18 C23 C22 -179.20(9) . . . . ?
C21 C22 C23 C18 -0.44(16) . . . . ?
